data_1523252
loop_
_publ_author_name
'Bhan, S.'

_publ_section_title
;
 Structure of high temperature Ti (Ti.11 Ni.89)3 phase
;
_journal_name_full 'Journal of the Less-Common Metals'
_journal_page_first 215
_journal_page_last 220
_journal_volume 25
_journal_year 1971
_chemical_formula_sum 'Ni2 Ti'
_space_group_IT_number 166
_symmetry_space_group_name_Hall '-R 3 2"'
_symmetry_space_group_name_H-M 'R -3 m :H'
_cell_angle_alpha 90
_cell_angle_beta 90
_cell_angle_gamma 120
_cell_formula_units_Z 7
_cell_length_a 2.549
_cell_length_b 2.549
_cell_length_c 43.648
_cell_volume 245.604
_citation_journal_id_ASTM JCOMAH
_cod_data_source_file Bhan_JCOMAH_1971_1547.cif
_cod_data_source_block Ni2Ti1
_cod_original_cell_volume 245.6036
_cod_original_formula_sum 'Ni2 Ti1'
_cod_database_code 1523252

loop_
_symmetry_equiv_pos_as_xyz
x,y,z
-y,x-y,z
-x+y,-x,z
y,x,-z
-x,-x+y,-z
x-y,-y,-z
-x,-y,-z
y,-x+y,-z
x-y,x,-z
-y,-x,z
x,x-y,z
-x+y,y,z
x+2/3,y+1/3,z+1/3
-y+2/3,x-y+1/3,z+1/3
-x+y+2/3,-x+1/3,z+1/3
y+2/3,x+1/3,-z+1/3
-x+2/3,-x+y+1/3,-z+1/3
x-y+2/3,-y+1/3,-z+1/3
-x+2/3,-y+1/3,-z+1/3
y+2/3,-x+y+1/3,-z+1/3
x-y+2/3,x+1/3,-z+1/3
-y+2/3,-x+1/3,z+1/3
x+2/3,x-y+1/3,z+1/3
-x+y+2/3,y+1/3,z+1/3
x+1/3,y+2/3,z+2/3
-y+1/3,x-y+2/3,z+2/3
-x+y+1/3,-x+2/3,z+2/3
y+1/3,x+2/3,-z+2/3
-x+1/3,-x+y+2/3,-z+2/3
x-y+1/3,-y+2/3,-z+2/3
-x+1/3,-y+2/3,-z+2/3
y+1/3,-x+y+2/3,-z+2/3
x-y+1/3,x+2/3,-z+2/3
-y+1/3,-x+2/3,z+2/3
x+1/3,x-y+2/3,z+2/3
-x+y+1/3,y+2/3,z+2/3

loop_
_atom_site_label
_atom_site_type_symbol
_atom_site_fract_x
_atom_site_fract_y
_atom_site_fract_z
_atom_site_occupancy
_atom_site_U_iso_or_equiv
Ti2 Ti 0 0 0.0476 0.33 0.0
Ti4 Ti 0 0 0.1429 0.33 0.0
Ni1 Ni 0 0 0 0.67 0.0
Ti3 Ti 0 0 0.0952 0.33 0.0
Ni2 Ni 0 0 0.0476 0.67 0.0
Ti1 Ti 0 0 0 0.33 0.0
Ni3 Ni 0 0 0.0952 0.67 0.0
Ni4 Ni 0 0 0.1429 0.67 0.0
